data_4515077
loop_
_publ_author_name
'Roy, Ankita'
'Shee, Uday'
'Mukherjee, Abhishek'
'Mandal, Sushil Kumar'
'Roy, Partha'

_publ_section_title
;
 Rhodamine-Based Dual Chemosensor for Al3+ and Zn2+ Ions with Distinctly
 Separated Excitation and Emission Wavelengths
;
_journal_issue 4
_journal_name_full 'ACS Omega'
_journal_page_first 6864
_journal_paper_doi 10.1021/acsomega.9b00475
_journal_volume 4
_journal_year 2019
_chemical_formula_moiety 'C40 H48 N4 O4'
_chemical_formula_sum 'C40 H48 N4 O4'
_chemical_formula_weight 648.85
_space_group_crystal_system triclinic
_space_group_IT_number 2
_space_group_name_Hall '-P 1'
_space_group_name_H-M_alt 'P -1'
_symmetry_space_group_name_Hall '-P 1'
_symmetry_space_group_name_H-M 'P -1'
_atom_sites_solution_hydrogens geom
_audit_creation_method SHELXL-2016/6
_cell_angle_alpha 96.47(2)
_cell_angle_beta 113.825(19)
_cell_angle_gamma 97.42(2)
_cell_formula_units_Z 2
_cell_length_a 12.027(4)
_cell_length_b 11.987(4)
_cell_length_c 13.744(5)
_cell_measurement_reflns_used 6542
_cell_measurement_temperature 296(2)
_cell_measurement_theta_max 24.46
_cell_measurement_theta_min 2.54
_cell_volume 1767.5(11)
_computing_cell_refinement 'Bruker SAINT'
_computing_data_collection 'Bruker APEX2'
_computing_data_reduction 'Bruker SAINT'
_computing_molecular_graphics 'Bruker SHELXTL'
_computing_publication_material 'Bruker SHELXTL'
_computing_structure_refinement 'SHELXL-2016/6 (Sheldrick, 2016)'
_computing_structure_solution 'SHELXT 2014/5 (Sheldrick, 2014)'
_diffrn_ambient_temperature 296(2)
_diffrn_measured_fraction_theta_full 0.990
_diffrn_measured_fraction_theta_max 0.988
_diffrn_measurement_device_type 'Bruker APEX-II CCD'
_diffrn_measurement_method '\f and \w scans'
_diffrn_radiation_type MoK\a
_diffrn_radiation_wavelength 0.71073
_diffrn_reflns_av_R_equivalents 0.0520
_diffrn_reflns_av_unetI/netI 0.0597
_diffrn_reflns_Laue_measured_fraction_full 0.990
_diffrn_reflns_Laue_measured_fraction_max 0.988
_diffrn_reflns_limit_h_max 15
_diffrn_reflns_limit_h_min -15
_diffrn_reflns_limit_k_max 15
_diffrn_reflns_limit_k_min -15
_diffrn_reflns_limit_l_max 17
_diffrn_reflns_limit_l_min -17
_diffrn_reflns_number 26774
_diffrn_reflns_point_group_measured_fraction_full 0.990
_diffrn_reflns_point_group_measured_fraction_max 0.988
_diffrn_reflns_theta_full 25.242
_diffrn_reflns_theta_max 27.499
_diffrn_reflns_theta_min 1.647
_diffrn_source X-RAY
_exptl_absorpt_coefficient_mu 0.076
_exptl_absorpt_correction_T_max 0.993
_exptl_absorpt_correction_T_min 0.983
_exptl_absorpt_correction_type multi-scan
_exptl_crystal_colour YELLOW
_exptl_crystal_density_diffrn 1.202
_exptl_crystal_description ROD-SHAPED
_exptl_crystal_F_000 688
_exptl_crystal_size_max 0.4
_exptl_crystal_size_mid 0.2
_exptl_crystal_size_min 0.1
_refine_diff_density_max 0.264
_refine_diff_density_min -0.401
_refine_diff_density_rms 0.068
_refine_ls_extinction_method none
_refine_ls_goodness_of_fit_ref 0.967
_refine_ls_hydrogen_treatment constr
_refine_ls_matrix_type full
_refine_ls_number_parameters 443
_refine_ls_number_reflns 8029
_refine_ls_number_restraints 0
_refine_ls_restrained_S_all 0.967
_refine_ls_R_factor_all 0.1114
_refine_ls_R_factor_gt 0.0734
_refine_ls_shift/su_max 0.000
_refine_ls_shift/su_mean 0.000
_refine_ls_structure_factor_coef Fsqd
_refine_ls_weighting_details 'w=1/[\s^2^(Fo^2^)+(0.1000P)^2^+0.8263P] where P=(Fo^2^+2Fc^2^)/3'
_refine_ls_weighting_scheme calc
_refine_ls_wR_factor_gt 0.1880
_refine_ls_wR_factor_ref 0.2146
_reflns_Friedel_coverage 0.000
_reflns_number_gt 4546
_reflns_number_total 8029
_reflns_threshold_expression 'I > 2\s(I)'
_cod_data_source_file ao9b00475_si_001.cif
_cod_data_source_block AB4
_cod_original_cell_volume 1767.4(11)
_cod_database_code 4515077
_shelx_shelxl_version_number 2016/6
_shelx_space_group_comment
;
The symmetry employed for this shelxl refinement is uniquely defined
by the following loop, which should always be used as a source of
symmetry information in preference to the above space-group names.
They are only intended as comments.
;

loop_
_space_group_symop_operation_xyz
'x, y, z'
'-x, -y, -z'

loop_
_atom_site_label
_atom_site_type_symbol
_atom_site_fract_x
_atom_site_fract_y
_atom_site_fract_z
_atom_site_U_iso_or_equiv
_atom_site_adp_type
_atom_site_occupancy
_atom_site_site_symmetry_order
_atom_site_calc_flag
_atom_site_refinement_flags_posn
_atom_site_refinement_flags_adp
O3 O 0.82626(18) 0.99860(13) 0.31812(14) 0.0537(5) Uani 1 1 d . .
O2 O 0.48193(16) 0.61550(14) 0.36568(14) 0.0557(5) Uani 1 1 d . .
C2 C 0.3988(3) 0.1453(2) 0.1371(2) 0.0573(7) Uani 1 1 d . .
N4 N 0.5495(2) 0.58291(17) 0.14550(15) 0.0516(6) Uani 1 1 d . .
N3 N 0.62830(18) 0.74687(14) 0.34883(13) 0.0384(5) Uani 1 1 d . .
C1 C 0.2829(3) 0.1432(3) 0.0346(3) 0.1121(16) Uani 1 1 d . .
H22 H 0.269414 0.219811 0.028829 0.168 Uiso 1 1 calc R U
H23 H 0.212794 0.098098 0.037707 0.168 Uiso 1 1 calc R U
H1 H 0.293649 0.110193 -0.027244 0.168 Uiso 1 1 calc R U
C3 C 0.5101(2) 0.2198(2) 0.13391(18) 0.0483(6) Uani 1 1 d . .
C4 C 0.5180(2) 0.3385(2) 0.13569(18) 0.0471(6) Uani 1 1 d . .
C5 C 0.6215(2) 0.4063(2) 0.13368(17) 0.0471(6) Uani 1 1 d . .
O1 O 0.42484(19) 0.38777(16) 0.1392(2) 0.0715(6) Uani 1 1 d . .
H1A H 0.440913 0.456464 0.139640 0.107 Uiso 1 1 calc R U
C6 C 0.6310(3) 0.5291(2) 0.13765(18) 0.0524(7) Uani 1 1 d . .
H30 H 0.700006 0.570288 0.134283 0.063 Uiso 1 1 calc R U
C7 C 0.5698(3) 0.7066(2) 0.15100(18) 0.0541(7) Uani 1 1 d . .
H31 H 0.512958 0.724358 0.083626 0.065 Uiso 1 1 calc R U
H18 H 0.653519 0.733737 0.159892 0.065 Uiso 1 1 calc R U
C8 C 0.5508(2) 0.76821(19) 0.24435(17) 0.0463(6) Uani 1 1 d . .
H32 H 0.565983 0.849847 0.245153 0.056 Uiso 1 1 calc R U
H33 H 0.464908 0.745378 0.231429 0.056 Uiso 1 1 calc R U
C9 C 0.7574(2) 0.81639(17) 0.41753(16) 0.0375(5) Uani 1 1 d . .
C10 C 0.8410(2) 0.80906(18) 0.36075(17) 0.0393(5) Uani 1 1 d . .
C11 C 0.8885(2) 0.71089(19) 0.34644(18) 0.0417(6) Uani 1 1 d . .
H8 H 0.873558 0.650850 0.379638 0.050 Uiso 1 1 calc R U
C12 C 0.9558(2) 0.6970(2) 0.28653(18) 0.0439(6) Uani 1 1 d . .
C13 C 0.9788(2) 0.7881(2) 0.23636(18) 0.0462(6) Uani 1 1 d . .
N2 N 1.0403(2) 0.77370(19) 0.17126(18) 0.0603(6) Uani 1 1 d . .
H9 H 1.062970 0.709498 0.162878 0.072 Uiso 1 1 calc R U
C15 C 1.0679(3) 0.8620(3) 0.1168(2) 0.0684(9) Uani 1 1 d . .
H13 H 1.138618 0.918702 0.168132 0.082 Uiso 1 1 calc R U
H12 H 0.997768 0.899705 0.088661 0.082 Uiso 1 1 calc R U
C16 C 1.0956(4) 0.8137(3) 0.0268(3) 0.1032(14) Uani 1 1 d . .
H11 H 1.168814 0.781441 0.055232 0.155 Uiso 1 1 calc R U
H2 H 1.108745 0.873252 -0.010809 0.155 Uiso 1 1 calc R U
H10 H 1.027141 0.755121 -0.022383 0.155 Uiso 1 1 calc R U
C17 C 0.8213(3) 1.4196(2) 0.4482(3) 0.0802(10) Uani 1 1 d . .
H3 H 0.850170 1.476332 0.512586 0.120 Uiso 1 1 calc R U
H4 H 0.817090 1.456371 0.388542 0.120 Uiso 1 1 calc R U
H43 H 0.877390 1.367286 0.458446 0.120 Uiso 1 1 calc R U
C18 C 0.6949(3) 1.3554(2) 0.4246(2) 0.0641(8) Uani 1 1 d . .
H6 H 0.643131 1.410258 0.427290 0.077 Uiso 1 1 calc R U
H5 H 0.658690 1.311875 0.351460 0.077 Uiso 1 1 calc R U
N1 N 0.6929(2) 1.27775(16) 0.49789(17) 0.0566(6) Uani 1 1 d . .
H42 H 0.678962 1.300852 0.552693 0.068 Uiso 1 1 calc R U
C20 C 0.7129(2) 1.16821(19) 0.48184(18) 0.0459(6) Uani 1 1 d . .
C21 C 0.7608(2) 1.13317(19) 0.40920(19) 0.0481(6) Uani 1 1 d . .
H7 H 0.781730 1.185464 0.371356 0.058 Uiso 1 1 calc R U
C22 C 0.7779(2) 1.02238(18) 0.39242(18) 0.0428(6) Uani 1 1 d . .
C23 C 0.7485(2) 0.94019(18) 0.44543(17) 0.0399(5) Uani 1 1 d . .
C24 C 0.9359(2) 0.8879(2) 0.25193(19) 0.0474(6) Uani 1 1 d . .
H14 H 0.953520 0.949527 0.221600 0.057 Uiso 1 1 calc R U
C25 C 0.8673(2) 0.89707(19) 0.31198(18) 0.0446(6) Uani 1 1 d . .
C26 C 1.0011(3) 0.5886(2) 0.2708(2) 0.0579(7) Uani 1 1 d . .
H15 H 0.972775 0.533472 0.305425 0.087 Uiso 1 1 calc R U
H16 H 1.089954 0.604106 0.302096 0.087 Uiso 1 1 calc R U
H17 H 0.969443 0.558711 0.194913 0.087 Uiso 1 1 calc R U
C27 C 0.6088(3) 0.1743(2) 0.1297(2) 0.0571(7) Uani 1 1 d . .
H21 H 0.606574 0.096415 0.129070 0.068 Uiso 1 1 calc R U
C28 C 0.7103(3) 0.2396(3) 0.1264(2) 0.0671(8) Uani 1 1 d . .
H20 H 0.774139 0.205616 0.122778 0.080 Uiso 1 1 calc R U
C29 C 0.7162(3) 0.3547(3) 0.1286(2) 0.0613(8) Uani 1 1 d . .
H19 H 0.784484 0.398849 0.126583 0.074 Uiso 1 1 calc R U
C30 C 0.4179(3) 0.0219(2) 0.1432(3) 0.0803(10) Uani 1 1 d . .
H25 H 0.428477 -0.009702 0.080832 0.120 Uiso 1 1 calc R U
H24 H 0.346857 -0.022990 0.145005 0.120 Uiso 1 1 calc R U
H26 H 0.490278 0.021106 0.207477 0.120 Uiso 1 1 calc R U
C31 C 0.3812(4) 0.1893(3) 0.2380(3) 0.0879(11) Uani 1 1 d . .
H29 H 0.453484 0.186217 0.301561 0.132 Uiso 1 1 calc R U
H27 H 0.310166 0.142253 0.237830 0.132 Uiso 1 1 calc R U
H28 H 0.369036 0.266831 0.237859 0.132 Uiso 1 1 calc R U
C32 C 0.5872(2) 0.67379(18) 0.40059(17) 0.0405(5) Uani 1 1 d . .
C33 C 0.6922(2) 0.67971(18) 0.50555(17) 0.0416(6) Uani 1 1 d . .
C34 C 0.7918(2) 0.75855(18) 0.51476(17) 0.0389(5) Uani 1 1 d . .
C35 C 0.9025(3) 0.7797(2) 0.60548(19) 0.0543(7) Uani 1 1 d . .
H34 H 0.968974 0.834332 0.612544 0.065 Uiso 1 1 calc R U
C36 C 0.9112(3) 0.7167(3) 0.6860(2) 0.0634(8) Uani 1 1 d . .
H35 H 0.985897 0.726817 0.747028 0.076 Uiso 1 1 calc R U
C37 C 0.8103(3) 0.6389(2) 0.6767(2) 0.0626(8) Uani 1 1 d . .
H36 H 0.817828 0.599624 0.733016 0.075 Uiso 1 1 calc R U
C38 C 0.6997(3) 0.6182(2) 0.5869(2) 0.0520(7) Uani 1 1 d . .
H37 H 0.632421 0.565145 0.580680 0.062 Uiso 1 1 calc R U
C39 C 0.7025(2) 0.97767(19) 0.51967(17) 0.0428(6) Uani 1 1 d . .
H41 H 0.682721 0.924834 0.557581 0.051 Uiso 1 1 calc R U
C40 C 0.6846(2) 1.08793(19) 0.54029(17) 0.0438(6) Uani 1 1 d . .
C41 C 0.6329(3) 1.1212(2) 0.6196(2) 0.0578(7) Uani 1 1 d . .
H38 H 0.619402 1.056835 0.651880 0.087 Uiso 1 1 calc R U
H40 H 0.555722 1.145167 0.582799 0.087 Uiso 1 1 calc R U
H39 H 0.690409 1.183043 0.674980 0.087 Uiso 1 1 calc R U
O4 O 0.2396(2) 0.6058(2) 0.1938(2) 0.0888(7) Uani 1 1 d . .
H4A H 0.309153 0.599161 0.235134 0.133 Uiso 1 1 calc R U
C43 C 0.2014(4) 0.5313(4) 0.0966(3) 0.0969(12) Uani 1 1 d . .
H48 H 0.248862 0.557323 0.058836 0.145 Uiso 1 1 calc R U
H49 H 0.115184 0.528889 0.053125 0.145 Uiso 1 1 calc R U
H45 H 0.213847 0.456115 0.110526 0.145 Uiso 1 1 calc R U

loop_
_atom_site_aniso_label
_atom_site_aniso_U_11
_atom_site_aniso_U_22
_atom_site_aniso_U_33
_atom_site_aniso_U_23
_atom_site_aniso_U_13
_atom_site_aniso_U_12
O3 0.0804(13) 0.0393(9) 0.0597(10) 0.0150(8) 0.0474(10) 0.0085(9)
O2 0.0538(11) 0.0507(10) 0.0574(10) 0.0104(8) 0.0244(9) -0.0105(9)
C2 0.0568(17) 0.0496(15) 0.0578(15) 0.0111(12) 0.0200(14) -0.0018(13)
N4 0.0650(15) 0.0440(12) 0.0385(10) -0.0009(8) 0.0222(10) -0.0078(11)
N3 0.0470(12) 0.0326(9) 0.0335(9) 0.0043(7) 0.0188(8) -0.0035(8)
C1 0.072(2) 0.098(3) 0.117(3) 0.048(2) -0.004(2) -0.024(2)
C3 0.0562(16) 0.0492(14) 0.0338(11) 0.0032(10) 0.0174(11) 0.0010(12)
C4 0.0496(16) 0.0492(14) 0.0400(12) 0.0014(10) 0.0206(11) 0.0013(12)
C5 0.0494(15) 0.0527(14) 0.0328(11) -0.0017(10) 0.0175(11) -0.0045(12)
O1 0.0637(13) 0.0501(11) 0.1079(16) 0.0160(11) 0.0453(13) 0.0042(10)
C6 0.0602(18) 0.0559(16) 0.0334(12) -0.0036(10) 0.0224(12) -0.0128(13)
C7 0.0761(19) 0.0439(13) 0.0350(11) 0.0072(10) 0.0210(12) -0.0047(13)
C8 0.0538(16) 0.0394(12) 0.0381(12) 0.0079(9) 0.0145(11) -0.0006(11)
C9 0.0443(13) 0.0321(11) 0.0342(10) 0.0050(8) 0.0173(10) 0.0001(9)
C10 0.0439(14) 0.0357(12) 0.0371(11) 0.0053(9) 0.0192(10) -0.0019(10)
C11 0.0449(14) 0.0369(12) 0.0425(12) 0.0080(9) 0.0196(11) 0.0010(10)
C12 0.0450(14) 0.0423(13) 0.0424(12) 0.0023(10) 0.0199(11) 0.0013(10)
C13 0.0461(15) 0.0484(14) 0.0432(12) 0.0036(10) 0.0232(11) -0.0036(11)
N2 0.0741(16) 0.0579(14) 0.0654(14) 0.0106(11) 0.0484(13) 0.0057(12)
C15 0.079(2) 0.0716(19) 0.0700(18) 0.0129(15) 0.0515(17) 0.0000(16)
C16 0.152(4) 0.095(3) 0.098(3) 0.018(2) 0.093(3) 0.008(3)
C17 0.124(3) 0.0461(16) 0.0679(18) 0.0062(13) 0.046(2) -0.0091(17)
C18 0.089(2) 0.0414(14) 0.0513(15) 0.0054(11) 0.0213(15) 0.0088(14)
N1 0.0816(17) 0.0358(11) 0.0557(12) 0.0044(9) 0.0345(12) 0.0077(11)
C20 0.0551(16) 0.0334(12) 0.0408(12) 0.0007(9) 0.0170(11) -0.0033(11)
C21 0.0610(17) 0.0356(12) 0.0488(13) 0.0101(10) 0.0264(12) 0.0003(11)
C22 0.0535(15) 0.0355(12) 0.0403(11) 0.0040(9) 0.0244(11) -0.0011(10)
C23 0.0476(14) 0.0335(11) 0.0357(11) 0.0034(9) 0.0186(10) -0.0020(10)
C24 0.0556(16) 0.0429(13) 0.0492(13) 0.0096(10) 0.0303(12) -0.0002(11)
C25 0.0551(16) 0.0364(12) 0.0435(12) 0.0063(9) 0.0255(12) -0.0016(11)
C26 0.0639(18) 0.0534(16) 0.0631(16) 0.0080(12) 0.0358(15) 0.0069(13)
C27 0.071(2) 0.0535(15) 0.0516(15) 0.0045(12) 0.0321(14) 0.0107(14)
C28 0.070(2) 0.071(2) 0.0684(18) 0.0051(15) 0.0386(16) 0.0169(16)
C29 0.0570(18) 0.0706(19) 0.0573(16) 0.0003(13) 0.0329(14) -0.0041(15)
C30 0.099(3) 0.0529(17) 0.087(2) 0.0138(16) 0.043(2) -0.0054(17)
C31 0.099(3) 0.074(2) 0.117(3) 0.014(2) 0.078(2) 0.0008(19)
C32 0.0507(15) 0.0313(11) 0.0415(12) 0.0040(9) 0.0250(11) -0.0017(10)
C33 0.0564(15) 0.0362(12) 0.0382(11) 0.0085(9) 0.0267(11) 0.0050(10)
C34 0.0478(14) 0.0351(11) 0.0366(11) 0.0061(9) 0.0214(11) 0.0061(10)
C35 0.0582(17) 0.0547(15) 0.0442(13) 0.0079(11) 0.0184(13) 0.0035(13)
C36 0.069(2) 0.0751(19) 0.0394(13) 0.0150(13) 0.0141(13) 0.0184(16)
C37 0.085(2) 0.0689(18) 0.0445(14) 0.0245(13) 0.0326(15) 0.0221(16)
C38 0.0741(19) 0.0445(13) 0.0489(14) 0.0158(11) 0.0364(14) 0.0091(13)
C39 0.0474(14) 0.0399(12) 0.0374(11) 0.0053(9) 0.0181(11) -0.0035(10)
C40 0.0489(15) 0.0390(12) 0.0370(11) 0.0004(9) 0.0166(11) -0.0020(10)
C41 0.074(2) 0.0510(15) 0.0533(15) 0.0024(12) 0.0360(14) 0.0051(14)
O4 0.0741(16) 0.0981(18) 0.0880(17) 0.0018(14) 0.0339(13) 0.0109(14)
C43 0.099(3) 0.115(3) 0.079(2) 0.020(2) 0.035(2) 0.034(2)

loop_
_atom_type_symbol
_atom_type_description
_atom_type_scat_dispersion_real
_atom_type_scat_dispersion_imag
_atom_type_scat_source
C C 0.0033 0.0016 'International Tables Vol C Tables 4.2.6.8 and 6.1.1.4'
H H 0.0000 0.0000 'International Tables Vol C Tables 4.2.6.8 and 6.1.1.4'
N N 0.0061 0.0033 'International Tables Vol C Tables 4.2.6.8 and 6.1.1.4'
O O 0.0106 0.0060 'International Tables Vol C Tables 4.2.6.8 and 6.1.1.4'

loop_
_geom_angle_atom_site_label_1
_geom_angle_atom_site_label_2
_geom_angle_atom_site_label_3
_geom_angle
C25 O3 C22 118.51(17)
C1 C2 C3 109.6(2)
C1 C2 C31 110.9(3)
C3 C2 C31 110.8(2)
C1 C2 C30 108.0(3)
C3 C2 C30 111.1(3)
C31 C2 C30 106.4(2)
C6 N4 C7 118.6(2)
C32 N3 C8 122.90(19)
C32 N3 C9 113.81(17)
C8 N3 C9 122.75(16)
C2 C1 H22 109.5
C2 C1 H23 109.5
H22 C1 H23 109.5
C2 C1 H1 109.5
H22 C1 H1 109.5
H23 C1 H1 109.5
C27 C3 C4 116.5(2)
C27 C3 C2 121.8(2)
C4 C3 C2 121.7(3)
O1 C4 C5 119.5(2)
O1 C4 C3 119.4(2)
C5 C4 C3 121.1(3)
C29 C5 C4 119.1(2)
C29 C5 C6 119.6(2)
C4 C5 C6 121.2(3)
C4 O1 H1A 109.5
N4 C6 C5 123.2(2)
N4 C6 H30 118.4
C5 C6 H30 118.4
N4 C7 C8 111.59(18)
N4 C7 H31 109.3
C8 C7 H31 109.3
N4 C7 H18 109.3
C8 C7 H18 109.3
H31 C7 H18 108.0
N3 C8 C7 114.7(2)
N3 C8 H32 108.6
C7 C8 H32 108.6
N3 C8 H33 108.6
C7 C8 H33 108.6
H32 C8 H33 107.6
C10 C9 C34 114.2(2)
C10 C9 N3 111.81(17)
C34 C9 N3 99.41(16)
C10 C9 C23 110.08(17)
C34 C9 C23 111.78(17)
N3 C9 C23 109.10(19)
C25 C10 C11 115.9(2)
C25 C10 C9 121.1(2)
C11 C10 C9 122.86(18)
C12 C11 C10 124.6(2)
C12 C11 H8 117.7
C10 C11 H8 117.7
C11 C12 C13 117.8(2)
C11 C12 C26 122.4(2)
C13 C12 C26 119.8(2)
N2 C13 C24 122.4(2)
N2 C13 C12 118.7(2)
C24 C13 C12 118.8(2)
C13 N2 C15 122.7(2)
C13 N2 H9 118.7
C15 N2 H9 118.7
N2 C15 C16 111.1(3)
N2 C15 H13 109.4
C16 C15 H13 109.4
N2 C15 H12 109.4
C16 C15 H12 109.4
H13 C15 H12 108.0
C15 C16 H11 109.5
C15 C16 H2 109.5
H11 C16 H2 109.5
C15 C16 H10 109.5
H11 C16 H10 109.5
H2 C16 H10 109.5
C18 C17 H3 109.5
C18 C17 H4 109.5
H3 C17 H4 109.5
C18 C17 H43 109.5
H3 C17 H43 109.5
H4 C17 H43 109.5
N1 C18 C17 114.7(3)
N1 C18 H6 108.6
C17 C18 H6 108.6
N1 C18 H5 108.6
C17 C18 H5 108.6
H6 C18 H5 107.6
C20 N1 C18 121.6(2)
C20 N1 H42 119.2
C18 N1 H42 119.2
N1 C20 C21 121.9(2)
N1 C20 C40 119.7(2)
C21 C20 C40 118.4(2)
C22 C21 C20 121.2(2)
C22 C21 H7 119.4
C20 C21 H7 119.4
C21 C22 C23 122.5(2)
C21 C22 O3 115.43(18)
C23 C22 O3 122.0(2)
C22 C23 C39 115.4(2)
C22 C23 C9 121.1(2)
C39 C23 C9 123.28(18)
C25 C24 C13 121.1(2)
C25 C24 H14 119.4
C13 C24 H14 119.4
O3 C25 C10 122.6(2)
O3 C25 C24 115.61(19)
C10 C25 C24 121.8(2)
C12 C26 H15 109.5
C12 C26 H16 109.5
H15 C26 H16 109.5
C12 C26 H17 109.5
H15 C26 H17 109.5
H16 C26 H17 109.5
C28 C27 C3 123.0(3)
C28 C27 H21 118.5
C3 C27 H21 118.5
C29 C28 C27 119.4(3)
C29 C28 H20 120.3
C27 C28 H20 120.3
C28 C29 C5 120.8(3)
C28 C29 H19 119.6
C5 C29 H19 119.6
C2 C30 H25 109.5
C2 C30 H24 109.5
H25 C30 H24 109.5
C2 C30 H26 109.5
H25 C30 H26 109.5
H24 C30 H26 109.5
C2 C31 H29 109.5
C2 C31 H27 109.5
H29 C31 H27 109.5
C2 C31 H28 109.5
H29 C31 H28 109.5
H27 C31 H28 109.5
O2 C32 N3 126.1(2)
O2 C32 C33 127.88(19)
N3 C32 C33 105.99(18)
C34 C33 C38 121.5(2)
C34 C33 C32 109.61(18)
C38 C33 C32 128.9(2)
C35 C34 C33 121.2(2)
C35 C34 C9 128.1(2)
C33 C34 C9 110.6(2)
C34 C35 C36 117.5(2)
C34 C35 H34 121.2
C36 C35 H34 121.2
C37 C36 C35 120.8(3)
C37 C36 H35 119.6
C35 C36 H35 119.6
C38 C37 C36 121.8(2)
C38 C37 H36 119.1
C36 C37 H36 119.1
C37 C38 C33 117.1(2)
C37 C38 H37 121.4
C33 C38 H37 121.4
C40 C39 C23 124.4(2)
C40 C39 H41 117.8
C23 C39 H41 117.8
C39 C40 C20 118.1(2)
C39 C40 C41 121.4(2)
C20 C40 C41 120.5(2)
C40 C41 H38 109.5
C40 C41 H40 109.5
H38 C41 H40 109.5
C40 C41 H39 109.5
H38 C41 H39 109.5
H40 C41 H39 109.5
C43 O4 H4A 109.5
O4 C43 H48 109.5
O4 C43 H49 109.5
H48 C43 H49 109.5
O4 C43 H45 109.5
H48 C43 H45 109.5
H49 C43 H45 109.5

loop_
_geom_bond_atom_site_label_1
_geom_bond_atom_site_label_2
_geom_bond_distance
O3 C25 1.378(3)
O3 C22 1.385(3)
O2 C32 1.235(3)
C2 C1 1.524(5)
C2 C3 1.529(4)
C2 C31 1.531(4)
C2 C30 1.533(4)
N4 C6 1.273(3)
N4 C7 1.459(3)
N3 C32 1.353(2)
N3 C8 1.435(3)
N3 C9 1.517(3)
C1 H22 0.9600
C1 H23 0.9600
C1 H1 0.9600
C3 C27 1.387(4)
C3 C4 1.411(3)
C4 O1 1.347(3)
C4 C5 1.408(3)
C5 C29 1.385(4)
C5 C6 1.455(4)
O1 H1A 0.8200
C6 H30 0.9300
C7 C8 1.520(3)
C7 H31 0.9700
C7 H18 0.9700
C8 H32 0.9700
C8 H33 0.9700
C9 C10 1.507(3)
C9 C34 1.508(3)
C9 C23 1.519(3)
C10 C25 1.381(3)
C10 C11 1.401(3)
C11 C12 1.380(3)
C11 H8 0.9300
C12 C13 1.410(3)
C12 C26 1.498(4)
C13 N2 1.382(3)
C13 C24 1.391(4)
N2 C15 1.441(3)
N2 H9 0.8600
C15 C16 1.483(4)
C15 H13 0.9700
C15 H12 0.9700
C16 H11 0.9600
C16 H2 0.9600
C16 H10 0.9600
C17 C18 1.500(4)
C17 H3 0.9600
C17 H4 0.9600
C17 H43 0.9600
C18 N1 1.452(3)
C18 H6 0.9700
C18 H5 0.9700
N1 C20 1.374(3)
N1 H42 0.8600
C20 C21 1.393(3)
C20 C40 1.413(3)
C21 C22 1.378(3)
C21 H7 0.9300
C22 C23 1.381(3)
C23 C39 1.402(3)
C24 C25 1.388(3)
C24 H14 0.9300
C26 H15 0.9600
C26 H16 0.9600
C26 H17 0.9600
C27 C28 1.382(4)
C27 H21 0.9300
C28 C29 1.369(4)
C28 H20 0.9300
C29 H19 0.9300
C30 H25 0.9600
C30 H24 0.9600
C30 H26 0.9600
C31 H29 0.9600
C31 H27 0.9600
C31 H28 0.9600
C32 C33 1.471(3)
C33 C34 1.379(3)
C33 C38 1.387(3)
C34 C35 1.375(3)
C35 C36 1.386(4)
C35 H34 0.9300
C36 C37 1.384(4)
C36 H35 0.9300
C37 C38 1.369(4)
C37 H36 0.9300
C38 H37 0.9300
C39 C40 1.383(3)
C39 H41 0.9300
C40 C41 1.500(3)
C41 H38 0.9600
C41 H40 0.9600
C41 H39 0.9600
O4 C43 1.386(4)
O4 H4A 0.8200
C43 H48 0.9600
C43 H49 0.9600
C43 H45 0.9600

loop_
_geom_hbond_atom_site_label_D
_geom_hbond_atom_site_label_H
_geom_hbond_atom_site_label_A
_geom_hbond_distance_DH
_geom_hbond_distance_HA
_geom_hbond_distance_DA
_geom_hbond_angle_DHA
_geom_hbond_site_symmetry_A
C43 H45 O1 0.96 2.66 3.267(5) 121.7 .
O4 H4A O2 0.82 2.09 2.894(3) 165.7 .
N2 H9 O4 0.86 2.51 3.268(4) 147.2 1_655
O1 H1A N4 0.82 1.84 2.583(3) 150.0 .
C43 H45 O1 0.96 2.66 3.267(5) 121.7 .
O4 H4A O2 0.82 2.09 2.894(3) 165.7 .
N2 H9 O4 0.86 2.51 3.268(4) 147.2 1_655
O1 H1A N4 0.82 1.84 2.583(3) 150.0 .
O4 H4A O2 0.82 2.09 2.894(3) 165.7 .
N2 H9 O4 0.86 2.51 3.268(4) 147.2 1_655
N2 H9 O4 0.86 2.51 3.268(4) 147.2 1_655
O4 H4A O2 0.82 2.09 2.894(3) 165.7 .
N2 H9 O4 0.86 2.51 3.268(4) 147.2 1_655
O4 H4A O2 0.82 2.09 2.894(3) 165.7 .
N2 H9 O4 0.86 2.51 3.268(4) 147.2 1_655
O4 H4A O2 0.82 2.09 2.894(3) 165.7 .
O1 H1A N4 0.82 1.84 2.583(3) 150.0 .
N2 H9 O4 0.86 2.51 3.268(4) 147.2 1_655
O4 H4A O2 0.82 2.09 2.894(3) 165.7 .
C43 H45 O1 0.96 2.66 3.267(5) 121.7 .

loop_
_geom_torsion_atom_site_label_1
_geom_torsion_atom_site_label_2
_geom_torsion_atom_site_label_3
_geom_torsion_atom_site_label_4
_geom_torsion
C1 C2 C3 C27 -115.2(3)
C31 C2 C3 C27 122.1(3)
C30 C2 C3 C27 4.0(3)
C1 C2 C3 C4 65.2(3)
C31 C2 C3 C4 -57.5(3)
C30 C2 C3 C4 -175.6(2)
C27 C3 C4 O1 179.7(2)
C2 C3 C4 O1 -0.7(3)
C27 C3 C4 C5 -0.2(3)
C2 C3 C4 C5 179.4(2)
O1 C4 C5 C29 -179.1(2)
C3 C4 C5 C29 0.8(3)
O1 C4 C5 C6 1.3(3)
C3 C4 C5 C6 -178.8(2)
C7 N4 C6 C5 178.8(2)
C29 C5 C6 N4 -177.9(2)
C4 C5 C6 N4 1.6(4)
C6 N4 C7 C8 -130.5(2)
C32 N3 C8 C7 -101.9(3)
C9 N3 C8 C7 87.1(3)
N4 C7 C8 N3 57.8(3)
C32 N3 C9 C10 128.5(2)
C8 N3 C9 C10 -59.8(3)
C32 N3 C9 C34 7.6(2)
C8 N3 C9 C34 179.3(2)
C32 N3 C9 C23 -109.5(2)
C8 N3 C9 C23 62.2(2)
C34 C9 C10 C25 -146.3(2)
N3 C9 C10 C25 101.8(2)
C23 C9 C10 C25 -19.6(3)
C34 C9 C10 C11 38.9(3)
N3 C9 C10 C11 -73.0(3)
C23 C9 C10 C11 165.6(2)
C25 C10 C11 C12 -1.3(3)
C9 C10 C11 C12 173.8(2)
C10 C11 C12 C13 0.1(4)
C10 C11 C12 C26 -178.0(2)
C11 C12 C13 N2 -176.6(2)
C26 C12 C13 N2 1.6(4)
C11 C12 C13 C24 1.8(3)
C26 C12 C13 C24 180.0(2)
C24 C13 N2 C15 1.8(4)
C12 C13 N2 C15 -179.9(2)
C13 N2 C15 C16 -161.4(3)
C17 C18 N1 C20 -85.0(3)
C18 N1 C20 C21 13.6(4)
C18 N1 C20 C40 -166.6(2)
N1 C20 C21 C22 -178.7(2)
C40 C20 C21 C22 1.5(4)
C20 C21 C22 C23 0.3(4)
C20 C21 C22 O3 180.0(2)
C25 O3 C22 C21 168.0(2)
C25 O3 C22 C23 -12.2(3)
C21 C22 C23 C39 -1.4(4)
O3 C22 C23 C39 178.9(2)
C21 C22 C23 C9 174.3(2)
O3 C22 C23 C9 -5.4(4)
C10 C9 C23 C22 20.2(3)
C34 C9 C23 C22 148.2(2)
N3 C9 C23 C22 -102.9(2)
C10 C9 C23 C39 -164.5(2)
C34 C9 C23 C39 -36.5(3)
N3 C9 C23 C39 72.5(3)
N2 C13 C24 C25 175.7(2)
C12 C13 C24 C25 -2.6(4)
C22 O3 C25 C10 12.8(3)
C22 O3 C25 C24 -168.0(2)
C11 C10 C25 O3 179.5(2)
C9 C10 C25 O3 4.4(3)
C11 C10 C25 C24 0.4(3)
C9 C10 C25 C24 -174.7(2)
C13 C24 C25 O3 -177.6(2)
C13 C24 C25 C10 1.5(4)
C4 C3 C27 C28 -0.5(4)
C2 C3 C27 C28 179.8(2)
C3 C27 C28 C29 0.8(4)
C27 C28 C29 C5 -0.2(4)
C4 C5 C29 C28 -0.6(4)
C6 C5 C29 C28 179.0(2)
C8 N3 C32 O2 1.6(4)
C9 N3 C32 O2 173.3(2)
C8 N3 C32 C33 -177.8(2)
C9 N3 C32 C33 -6.1(3)
O2 C32 C33 C34 -177.6(2)
N3 C32 C33 C34 1.8(3)
O2 C32 C33 C38 3.3(4)
N3 C32 C33 C38 -177.3(2)
C38 C33 C34 C35 -0.4(4)
C32 C33 C34 C35 -179.5(2)
C38 C33 C34 C9 -177.7(2)
C32 C33 C34 C9 3.1(3)
C10 C9 C34 C35 57.6(3)
N3 C9 C34 C35 176.8(2)
C23 C9 C34 C35 -68.2(3)
C10 C9 C34 C33 -125.3(2)
N3 C9 C34 C33 -6.1(2)
C23 C9 C34 C33 108.9(2)
C33 C34 C35 C36 1.7(4)
C9 C34 C35 C36 178.5(2)
C34 C35 C36 C37 -2.6(4)
C35 C36 C37 C38 2.2(5)
C36 C37 C38 C33 -0.8(4)
C34 C33 C38 C37 -0.1(4)
C32 C33 C38 C37 178.8(2)
C22 C23 C39 C40 0.8(4)
C9 C23 C39 C40 -174.8(2)
C23 C39 C40 C20 0.9(4)
C23 C39 C40 C41 178.9(2)
N1 C20 C40 C39 178.2(2)
C21 C20 C40 C39 -2.0(3)
N1 C20 C40 C41 0.1(4)
C21 C20 C40 C41 179.9(2)
